data_4305713
loop_
_publ_author_name
'Malcolm H. Chisholm'
'Angela S. Dann'
'Fabian Dielmann'
'Judith C. Gallucci'
'Nathan J. Patmore'
'Ramkrishna Ramnauth'
'Manfred Scheer'

_publ_section_title
;
Dimolybdenum Bis-2,4,6-triisopropyl-benzoate Bis-4-isonicotinate: A Redox
Active Analogue of 4,4'-Bipyridine with Ambivalent Properties
;
_journal_name_full 'Inorganic Chemistry'
_journal_page_first 9248
_journal_page_last 9255
_journal_paper_doi 10.1021/ic800693r
_journal_volume 47
_journal_year 2008
_chemical_compound_source 'synthesis as described'
_chemical_formula_moiety 'C48 H66 Mo2 N2 O10 S2'
_chemical_formula_sum 'C48 H66 Mo2 N2 O10 S2'
_chemical_formula_weight 1087.03
_chemical_name_common 'Chisholm 1332'
_chemical_name_systematic
;
 ?
;
_space_group_IT_number 2
_symmetry_cell_setting triclinic
_symmetry_Int_Tables_number 2
_symmetry_space_group_name_Hall '-P 1'
_symmetry_space_group_name_H-M 'P -1'
_atom_sites_solution_hydrogens geom
_atom_sites_solution_primary heavy
_atom_sites_solution_secondary difmap
_audit_conform_dict_location ftp://ftp.iucr.org/pub/cif_core.dic
_audit_conform_dict_name cif_core.dic
_audit_conform_dict_version 2.3
_audit_creation_date 2008-03-04T16:43:02-00:00
_audit_creation_method 'WinGX routine CIF_UPDATE'
_cell_angle_alpha 86.240(8)
_cell_angle_beta 84.046(9)
_cell_angle_gamma 62.388(6)
_cell_formula_units_Z 1
_cell_length_a 10.2059(10)
_cell_length_b 10.248(2)
_cell_length_c 13.932(2)
_cell_measurement_reflns_used 5874
_cell_measurement_temperature 150(2)
_cell_measurement_theta_max 27.485
_cell_measurement_theta_min 2.037
_cell_measurement_wavelength 0.71073
_cell_volume 1284.0(3)
_computing_cell_refinement 'HKL Scalepack (Otwinowski & Minor 1997)'
_computing_data_collection 'Collect (Nonius BV, 1997-2000)'
_computing_data_reduction 'HKL Denzo and Scalepack (Otwinowski & Minor 1997)'
_computing_molecular_graphics 'Ortep-3 for Windows (Farrugia, 1997)'
_computing_publication_material 'WinGX publication routines (Farrugia, 1999)'
_computing_structure_refinement 'SHELXL-97 (Sheldrick, 1997)'
_computing_structure_solution 'SHELXS-97 (Sheldrick, 1997)'
_diffrn_ambient_temperature 150(2)
_diffrn_detector 'CCD plate'
_diffrn_detector_area_resol_mean 9
_diffrn_measured_fraction_theta_full 0.999
_diffrn_measured_fraction_theta_max 0.999
_diffrn_measurement_device '95mm CCD camera on \k-goniostat'
_diffrn_measurement_device_type 'Nonius KappaCCD'
_diffrn_measurement_method 'phi and omega scans'
_diffrn_orient_matrix_type 'by Nonius Collect from scalepack cell'
_diffrn_orient_matrix_UB_11 -0.352104E-1
_diffrn_orient_matrix_UB_12 0.750737E-1
_diffrn_orient_matrix_UB_13 0.737297E-1
_diffrn_orient_matrix_UB_21 -0.763613E-1
_diffrn_orient_matrix_UB_22 -0.509167E-1
_diffrn_orient_matrix_UB_23 -0.608988E-1
_diffrn_orient_matrix_UB_31 0.9492E-3
_diffrn_orient_matrix_UB_32 -0.546727E-1
_diffrn_orient_matrix_UB_33 0.471142E-1
_diffrn_radiation_monochromator graphite
_diffrn_radiation_probe x-ray
_diffrn_radiation_type MoK\a
_diffrn_radiation_wavelength 0.71073
_diffrn_reflns_av_R_equivalents 0.044
_diffrn_reflns_limit_h_max 13
_diffrn_reflns_limit_h_min -13
_diffrn_reflns_limit_k_max 13
_diffrn_reflns_limit_k_min -13
_diffrn_reflns_limit_l_max 18
_diffrn_reflns_limit_l_min -17
_diffrn_reflns_number 39225
_diffrn_reflns_theta_full 27.47
_diffrn_reflns_theta_max 27.47
_diffrn_reflns_theta_min 2.24
_diffrn_source 'Enraf Nonius FR590'
_exptl_absorpt_coefficient_mu 0.625
_exptl_absorpt_correction_T_max 0.911
_exptl_absorpt_correction_T_min 0.774
_exptl_absorpt_correction_type multi-scan
_exptl_absorpt_process_details 'HKL Scalepack (Otwinowski & Minor, 1997)'
_exptl_crystal_colour red
_exptl_crystal_density_diffrn 1.406
_exptl_crystal_density_method 'not measured'
_exptl_crystal_description 'rectangular rod'
_exptl_crystal_F_000 564
_exptl_crystal_size_max 0.23
_exptl_crystal_size_mid 0.15
_exptl_crystal_size_min 0.15
_refine_diff_density_max 2.036
_refine_diff_density_min -1.284
_refine_diff_density_rms 0.097
_refine_ls_extinction_method none
_refine_ls_goodness_of_fit_ref 0.97
_refine_ls_hydrogen_treatment constr
_refine_ls_matrix_type full
_refine_ls_number_parameters 283
_refine_ls_number_reflns 5891
_refine_ls_number_restraints 3
_refine_ls_restrained_S_all 0.983
_refine_ls_R_factor_all 0.0601
_refine_ls_R_factor_gt 0.0452
_refine_ls_shift/su_max 0.001
_refine_ls_shift/su_mean 0
_refine_ls_structure_factor_coef Fsqd
_refine_ls_weighting_details 'w=1/[\s^2^(Fo^2^)+(0.0654P)^2^+2.7846P] where P=(Fo^2^+2Fc^2^)/3'
_refine_ls_weighting_scheme calc
_refine_ls_wR_factor_gt 0.1143
_refine_ls_wR_factor_ref 0.1226
_reflns_number_gt 4907
_reflns_number_total 5891
_reflns_threshold_expression >2sigma(I)
_cod_data_source_file ic800693r_si_007.cif
_cod_data_source_block Chisholm1332
_cod_database_code 4305713

loop_
_symmetry_equiv_pos_as_xyz
'x, y, z'
'-x, -y, -z'

loop_
_atom_site_label
_atom_site_type_symbol
_atom_site_fract_x
_atom_site_fract_y
_atom_site_fract_z
_atom_site_U_iso_or_equiv
_atom_site_adp_type
_atom_site_occupancy
_atom_site_symmetry_multiplicity
_atom_site_calc_flag
_atom_site_refinement_flags
_atom_site_disorder_assembly
_atom_site_disorder_group
Mo Mo 0.99490(3) 0.89925(3) 0.510053(19) 0.02215(10) Uani 1 1 d . . .
S1A S 0.84721(12) 0.66605(12) 0.63779(8) 0.0334(3) Uani 0.877(3) 1 d P A 1
S1B S 0.9683(9) 0.6138(9) 0.6614(6) 0.035(2) Uiso 0.123(3) 1 d P A 2
O1 O 0.8455(3) 0.9553(2) 0.40289(16) 0.0257(5) Uani 1 1 d . . .
O2 O 1.1455(3) 0.8313(2) 0.61794(16) 0.0266(5) Uani 1 1 d . . .
O3 O 0.8140(3) 0.9970(2) 0.61613(16) 0.0251(5) Uani 1 1 d . . .
O4 O 1.1719(3) 0.7925(2) 0.40527(16) 0.0243(5) Uani 1 1 d . . .
O5 O 0.9595(3) 0.6805(3) 0.5643(2) 0.0390(6) Uani 1 1 d . . .
N N 0.4768(5) 1.2258(5) 0.1574(3) 0.0664(12) Uani 1 1 d . . .
C1 C 0.8048(4) 1.0814(4) 0.3625(2) 0.0265(7) Uani 1 1 d . . .
C2 C 0.6934(4) 1.1298(4) 0.2899(3) 0.0327(8) Uani 1 1 d . . .
C3 C 0.6302(5) 1.2742(5) 0.2542(3) 0.0478(11) Uani 1 1 d . . .
H3 H 0.6602 1.3426 0.274 0.057 Uiso 1 1 calc R . .
C4 C 0.5235(6) 1.3160(6) 0.1896(4) 0.0629(14) Uani 1 1 d . . .
H4 H 0.4804 1.4152 0.1664 0.075 Uiso 1 1 calc R . .
C5 C 0.5396(6) 1.0877(6) 0.1921(3) 0.0560(12) Uani 1 1 d . . .
H5 H 0.509 1.021 0.1701 0.067 Uiso 1 1 calc R . .
C6 C 0.6458(5) 1.0353(5) 0.2577(3) 0.0412(9) Uani 1 1 d . . .
H6 H 0.6857 0.936 0.2804 0.049 Uiso 1 1 calc R . .
C7 C 0.7685(4) 1.1309(4) 0.6356(2) 0.0258(7) Uani 1 1 d . . .
C8 C 0.6389(4) 1.2020(4) 0.7089(3) 0.0303(7) Uani 1 1 d . . .
C9 C 0.4980(4) 1.2868(4) 0.6763(3) 0.0364(8) Uani 1 1 d . . .
C10 C 0.3782(5) 1.3486(5) 0.7447(4) 0.0516(12) Uani 1 1 d . . .
H10 H 0.2818 1.4061 0.7236 0.062 Uiso 1 1 calc R . .
C11 C 0.3949(6) 1.3291(7) 0.8422(4) 0.0667(16) Uani 1 1 d . . .
C12 C 0.5356(6) 1.2451(6) 0.8727(3) 0.0588(14) Uani 1 1 d . . .
H12 H 0.5476 1.2322 0.94 0.071 Uiso 1 1 calc R . .
C13 C 0.6609(5) 1.1788(5) 0.8074(3) 0.0404(9) Uani 1 1 d . . .
C14 C 0.4775(4) 1.3037(4) 0.5693(3) 0.0370(8) Uani 1 1 d . . .
H14 H 0.5718 1.296 0.535 0.044 Uiso 1 1 calc R . .
C15 C 0.4551(5) 1.1771(5) 0.5345(3) 0.0452(10) Uani 1 1 d . . .
H15A H 0.5363 1.0828 0.5535 0.068 Uiso 1 1 calc R . .
H15B H 0.4543 1.1831 0.4641 0.068 Uiso 1 1 calc R . .
H15C H 0.3604 1.1845 0.5638 0.068 Uiso 1 1 calc R . .
C16 C 0.3515(5) 1.4529(5) 0.5392(4) 0.0562(12) Uani 1 1 d . . .
H16A H 0.2555 1.4569 0.5617 0.084 Uiso 1 1 calc R . .
H16B H 0.3583 1.4639 0.4687 0.084 Uiso 1 1 calc R . .
H16C H 0.3604 1.5328 0.568 0.084 Uiso 1 1 calc R . .
C17 C 0.2587(8) 1.4031(8) 0.9098(5) 0.091(2) Uiso 1 1 d D . .
H17 H 0.1863 1.468 0.8631 0.109 Uiso 1 1 calc R . .
C18 C 0.2521(7) 1.5134(7) 0.9730(5) 0.0817(18) Uiso 1 1 d D . .
H18A H 0.3051 1.5648 0.9402 0.123 Uiso 1 1 calc R . .
H18B H 0.2985 1.4655 1.0323 0.123 Uiso 1 1 calc R . .
H18C H 0.1483 1.5844 0.9891 0.123 Uiso 1 1 calc R . .
C19 C 0.1915(10) 1.3089(9) 0.9439(6) 0.119(3) Uiso 1 1 d D . .
H19A H 0.2063 1.2404 0.8932 0.179 Uiso 1 1 calc R . .
H19B H 0.085 1.3698 0.9601 0.179 Uiso 1 1 calc R . .
H19C H 0.2379 1.2531 1.0014 0.179 Uiso 1 1 calc R . .
C20 C 0.8165(6) 1.0877(5) 0.8397(3) 0.0475(11) Uani 1 1 d . . .
H20 H 0.8729 1.0111 0.7899 0.057 Uiso 1 1 calc R . .
C21 C 0.8192(9) 1.0058(8) 0.9359(4) 0.095(2) Uani 1 1 d . . .
H21A H 0.7757 1.0769 0.9882 0.142 Uiso 1 1 calc R . .
H21B H 0.922 0.9365 0.9475 0.142 Uiso 1 1 calc R . .
H21C H 0.7618 0.9517 0.9337 0.142 Uiso 1 1 calc R . .
C22 C 0.8977(6) 1.1799(6) 0.8422(4) 0.0671(15) Uani 1 1 d . . .
H22A H 0.9003 1.2257 0.7785 0.101 Uiso 1 1 calc R . .
H22B H 0.9993 1.1166 0.8593 0.101 Uiso 1 1 calc R . .
H22C H 0.8458 1.2567 0.8904 0.101 Uiso 1 1 calc R . .
C23 C 0.9169(7) 0.4688(5) 0.6551(3) 0.0627(15) Uani 1 1 d . . .
H23A H 0.9053 0.4271 0.5972 0.094 Uiso 0.877(3) 1 calc PR A 1
H23B H 0.8609 0.4492 0.7107 0.094 Uiso 0.877(3) 1 calc PR A 1
H23C H 1.0221 0.4235 0.6669 0.094 Uiso 0.877(3) 1 calc PR A 1
H23D H 0.9682 0.4105 0.5975 0.094 Uiso 0.123(3) 1 calc PR A 2
H23E H 0.8094 0.5118 0.6516 0.094 Uiso 0.123(3) 1 calc PR A 2
H23F H 0.9452 0.4051 0.7128 0.094 Uiso 0.123(3) 1 calc PR A 2
C24 C 0.8845(7) 0.7026(5) 0.7518(3) 0.0601(13) Uani 1 1 d . . .
H24A H 0.8536 0.8081 0.756 0.09 Uiso 0.877(3) 1 calc PR A 1
H24B H 0.9911 0.6466 0.7593 0.09 Uiso 0.877(3) 1 calc PR A 1
H24C H 0.8294 0.6734 0.803 0.09 Uiso 0.877(3) 1 calc PR A 1
H24D H 0.9103 0.7827 0.7571 0.09 Uiso 0.123(3) 1 calc PR A 2
H24E H 0.9123 0.638 0.8091 0.09 Uiso 0.123(3) 1 calc PR A 2
H24F H 0.7774 0.744 0.747 0.09 Uiso 0.123(3) 1 calc PR A 2

loop_
_atom_site_aniso_label
_atom_site_aniso_U_11
_atom_site_aniso_U_22
_atom_site_aniso_U_33
_atom_site_aniso_U_23
_atom_site_aniso_U_13
_atom_site_aniso_U_12
Mo 0.02675(16) 0.01838(15) 0.02234(15) -0.00045(10) -0.00198(10) -0.01126(12)
S1A 0.0362(6) 0.0348(6) 0.0339(6) 0.0055(4) -0.0066(4) -0.0204(5)
O1 0.0313(12) 0.0236(12) 0.0252(11) -0.0007(9) -0.0046(9) -0.0147(10)
O2 0.0323(13) 0.0227(12) 0.0256(12) 0.0010(9) -0.0066(10) -0.0128(10)
O3 0.0302(12) 0.0201(11) 0.0258(11) -0.0022(9) 0.0001(9) -0.0125(10)
O4 0.0284(12) 0.0188(11) 0.0253(11) -0.0017(9) 0.0000(9) -0.0108(9)
O5 0.0493(16) 0.0263(13) 0.0421(15) -0.0064(11) 0.0074(12) -0.0194(12)
N 0.080(3) 0.070(3) 0.062(3) 0.018(2) -0.043(2) -0.041(3)
C1 0.0307(17) 0.0264(17) 0.0223(16) -0.0028(13) -0.0015(13) -0.0129(14)
C2 0.037(2) 0.036(2) 0.0253(17) 0.0000(14) -0.0050(15) -0.0166(17)
C3 0.059(3) 0.040(2) 0.048(2) 0.0109(19) -0.028(2) -0.023(2)
C4 0.074(3) 0.054(3) 0.064(3) 0.025(2) -0.040(3) -0.029(3)
C5 0.067(3) 0.065(3) 0.052(3) 0.005(2) -0.030(2) -0.040(3)
C6 0.049(2) 0.044(2) 0.038(2) 0.0015(17) -0.0123(18) -0.026(2)
C7 0.0306(17) 0.0256(17) 0.0223(16) -0.0008(13) -0.0056(13) -0.0130(14)
C8 0.0373(19) 0.0284(18) 0.0303(18) -0.0086(14) 0.0054(15) -0.0201(16)
C9 0.036(2) 0.0298(19) 0.045(2) -0.0133(16) 0.0066(17) -0.0168(16)
C10 0.040(2) 0.057(3) 0.061(3) -0.031(2) 0.014(2) -0.025(2)
C11 0.062(3) 0.092(4) 0.067(3) -0.050(3) 0.033(3) -0.055(3)
C12 0.085(4) 0.089(4) 0.032(2) -0.028(2) 0.021(2) -0.067(3)
C13 0.060(3) 0.047(2) 0.0281(18) -0.0070(16) 0.0025(17) -0.038(2)
C14 0.0282(18) 0.0280(19) 0.049(2) -0.0043(16) -0.0024(16) -0.0076(15)
C15 0.054(3) 0.039(2) 0.043(2) -0.0026(18) -0.010(2) -0.020(2)
C16 0.040(2) 0.036(2) 0.082(4) 0.003(2) -0.009(2) -0.009(2)
C20 0.071(3) 0.058(3) 0.0261(19) 0.0025(18) -0.0118(19) -0.040(3)
C21 0.135(6) 0.122(6) 0.055(3) 0.043(4) -0.032(4) -0.083(5)
C22 0.074(4) 0.075(4) 0.072(4) 0.007(3) -0.027(3) -0.047(3)
C23 0.116(5) 0.046(3) 0.046(3) 0.001(2) 0.001(3) -0.056(3)
C24 0.090(4) 0.048(3) 0.043(3) 0.000(2) -0.009(2) -0.033(3)

loop_
_atom_type_symbol
_atom_type_description
_atom_type_scat_dispersion_real
_atom_type_scat_dispersion_imag
_atom_type_scat_source
C C 0.0033 0.0016 'International Tables Vol C Tables 4.2.6.8 and 6.1.1.4'
H H 0 0 'International Tables Vol C Tables 4.2.6.8 and 6.1.1.4'
Mo Mo -1.6832 0.6857 'International Tables Vol C Tables 4.2.6.8 and 6.1.1.4'
N N 0.0061 0.0033 'International Tables Vol C Tables 4.2.6.8 and 6.1.1.4'
O O 0.0106 0.006 'International Tables Vol C Tables 4.2.6.8 and 6.1.1.4'
S S 0.1246 0.1234 'International Tables Vol C Tables 4.2.6.8 and 6.1.1.4'

loop_
_geom_angle_atom_site_label_1
_geom_angle_atom_site_label_2
_geom_angle_atom_site_label_3
_geom_angle
_geom_angle_site_symmetry_1
_geom_angle_site_symmetry_3
_geom_angle_publ_flag
O4 Mo O1 89.30(9) . . ?
O4 Mo O2 90.13(9) . . ?
O1 Mo O2 176.83(8) . . ?
O4 Mo Mo 92.99(6) . 2_776 ?
O1 Mo Mo 92.21(6) . 2_776 ?
O2 Mo Mo 90.93(6) . 2_776 ?
O4 Mo O3 176.90(8) . . ?
O1 Mo O3 90.07(9) . . ?
O2 Mo O3 90.33(9) . . ?
Mo Mo O3 90.06(6) 2_776 . ?
O4 Mo O5 97.03(9) . . ?
O1 Mo O5 92.10(9) . . ?
O2 Mo O5 84.88(9) . . ?
Mo Mo O5 169.14(6) 2_776 . ?
O3 Mo O5 79.96(8) . . ?
O5 S1A C24 106.7(2) . . ?
O5 S1A C23 104.1(2) . . ?
C24 S1A C23 97.4(2) . . ?
O5 S1B C24 123.1(6) . . ?
O5 S1B C23 106.6(5) . . ?
C24 S1B C23 107.6(5) . . ?
C1 O1 Mo 116.6(2) . . ?
C1 O2 Mo 117.5(2) 2_776 . ?
C7 O3 Mo 118.2(2) . . ?
C7 O4 Mo 116.3(2) 2_776 . ?
S1B O5 S1A 46.3(3) . . ?
S1B O5 Mo 128.4(3) . . ?
S1A O5 Mo 130.68(15) . . ?
C5 N C4 116.1(4) . . ?
O2 C1 O1 122.7(3) 2_776 . ?
O2 C1 C2 118.4(3) 2_776 . ?
O1 C1 C2 118.9(3) . . ?
C6 C2 C3 117.8(4) . . ?
C6 C2 C1 121.6(3) . . ?
C3 C2 C1 120.6(3) . . ?
C4 C3 C2 118.8(4) . . ?
C4 C3 H3 120.6 . . ?
C2 C3 H3 120.6 . . ?
N C4 C3 124.1(4) . . ?
N C4 H4 117.9 . . ?
C3 C4 H4 117.9 . . ?
N C5 C6 124.3(4) . . ?
N C5 H5 117.8 . . ?
C6 C5 H5 117.8 . . ?
C5 C6 C2 118.9(4) . . ?
C5 C6 H6 120.5 . . ?
C2 C6 H6 120.5 . . ?
O3 C7 O4 122.4(3) . 2_776 ?
O3 C7 C8 118.7(3) . . ?
O4 C7 C8 118.9(3) 2_776 . ?
C9 C8 C13 121.9(4) . . ?
C9 C8 C7 118.4(3) . . ?
C13 C8 C7 119.7(3) . . ?
C10 C9 C8 118.0(4) . . ?
C10 C9 C14 121.5(4) . . ?
C8 C9 C14 120.4(3) . . ?
C11 C10 C9 122.0(5) . . ?
C11 C10 H10 119 . . ?
C9 C10 H10 119 . . ?
C10 C11 C12 118.8(4) . . ?
C10 C11 C17 117.7(6) . . ?
C12 C11 C17 123.5(5) . . ?
C11 C12 C13 121.9(4) . . ?
C11 C12 H12 119 . . ?
C13 C12 H12 119 . . ?
C12 C13 C8 117.3(4) . . ?
C12 C13 C20 122.6(4) . . ?
C8 C13 C20 120.1(4) . . ?
C9 C14 C15 110.6(3) . . ?
C9 C14 C16 114.3(4) . . ?
C15 C14 C16 110.2(4) . . ?
C9 C14 H14 107.1 . . ?
C15 C14 H14 107.1 . . ?
C16 C14 H14 107.1 . . ?
C14 C15 H15A 109.5 . . ?
C14 C15 H15B 109.5 . . ?
H15A C15 H15B 109.5 . . ?
C14 C15 H15C 109.5 . . ?
H15A C15 H15C 109.5 . . ?
H15B C15 H15C 109.5 . . ?
C14 C16 H16A 109.5 . . ?
C14 C16 H16B 109.5 . . ?
H16A C16 H16B 109.5 . . ?
C14 C16 H16C 109.5 . . ?
H16A C16 H16C 109.5 . . ?
H16B C16 H16C 109.5 . . ?
C18 C17 C19 119.7(6) . . ?
C18 C17 C11 117.7(5) . . ?
C19 C17 C11 113.8(6) . . ?
C18 C17 H17 100 . . ?
C19 C17 H17 100 . . ?
C11 C17 H17 100 . . ?
C17 C18 H18A 109.5 . . ?
C17 C18 H18B 109.5 . . ?
H18A C18 H18B 109.5 . . ?
C17 C18 H18C 109.5 . . ?
H18A C18 H18C 109.5 . . ?
H18B C18 H18C 109.5 . . ?
C17 C19 H19A 109.5 . . ?
C17 C19 H19B 109.5 . . ?
H19A C19 H19B 109.5 . . ?
C17 C19 H19C 109.5 . . ?
H19A C19 H19C 109.5 . . ?
H19B C19 H19C 109.5 . . ?
C13 C20 C22 111.7(4) . . ?
C13 C20 C21 113.2(5) . . ?
C22 C20 C21 111.0(4) . . ?
C13 C20 H20 106.8 . . ?
C22 C20 H20 106.8 . . ?
C21 C20 H20 106.8 . . ?
C20 C21 H21A 109.5 . . ?
C20 C21 H21B 109.5 . . ?
H21A C21 H21B 109.5 . . ?
C20 C21 H21C 109.5 . . ?
H21A C21 H21C 109.5 . . ?
H21B C21 H21C 109.5 . . ?
C20 C22 H22A 109.5 . . ?
C20 C22 H22B 109.5 . . ?
H22A C22 H22B 109.5 . . ?
C20 C22 H22C 109.5 . . ?
H22A C22 H22C 109.5 . . ?
H22B C22 H22C 109.5 . . ?
S1B C23 H23A 127.7 . . ?
S1A C23 H23A 109.5 . . ?
S1B C23 H23B 119.2 . . ?
S1A C23 H23B 109.5 . . ?
H23A C23 H23B 109.5 . . ?
S1A C23 H23C 109.5 . . ?
H23A C23 H23C 109.5 . . ?
H23B C23 H23C 109.5 . . ?
S1B C23 H23D 109.5 . . ?
S1B C23 H23E 109.5 . . ?
H23D C23 H23E 109.5 . . ?
S1B C23 H23F 109.5 . . ?
H23D C23 H23F 109.5 . . ?
H23E C23 H23F 109.5 . . ?
S1A C24 H24A 109.5 . . ?
S1A C24 H24B 109.5 . . ?
H24A C24 H24B 109.5 . . ?
S1A C24 H24C 109.5 . . ?
H24A C24 H24C 109.5 . . ?
H24B C24 H24C 109.5 . . ?
S1B C24 H24D 109.5 . . ?
S1B C24 H24E 109.5 . . ?
H24D C24 H24E 109.5 . . ?
S1B C24 H24F 109.5 . . ?
H24D C24 H24F 109.5 . . ?
H24E C24 H24F 109.5 . . ?

loop_
_geom_bond_atom_site_label_1
_geom_bond_atom_site_label_2
_geom_bond_distance
_geom_bond_site_symmetry_2
_geom_bond_publ_flag
Mo O4 2.103(2) . ?
Mo O1 2.106(2) . ?
Mo O2 2.111(2) . ?
Mo Mo 2.1145(7) 2_776 ?
Mo O3 2.124(2) . ?
Mo O5 2.490(3) . ?
S1A O5 1.509(3) . ?
S1A C24 1.773(5) . ?
S1A C23 1.814(5) . ?
S1B O5 1.467(8) . ?
S1B C24 1.534(9) . ?
S1B C23 1.800(9) . ?
O1 C1 1.271(4) . ?
O2 C1 1.270(4) 2_776 ?
O3 C7 1.267(4) . ?
O4 C7 1.274(4) 2_776 ?
N C5 1.334(6) . ?
N C4 1.338(6) . ?
C1 O2 1.270(4) 2_776 ?
C1 C2 1.487(5) . ?
C2 C6 1.383(5) . ?
C2 C3 1.392(5) . ?
C3 C4 1.379(6) . ?
C3 H3 0.95 . ?
C4 H4 0.95 . ?
C5 C6 1.379(6) . ?
C5 H5 0.95 . ?
C6 H6 0.95 . ?
C7 O4 1.274(4) 2_776 ?
C7 C8 1.499(5) . ?
C8 C9 1.399(5) . ?
C8 C13 1.400(5) . ?
C9 C10 1.387(5) . ?
C9 C14 1.515(6) . ?
C10 C11 1.377(8) . ?
C10 H10 0.95 . ?
C11 C12 1.385(8) . ?
C11 C17 1.496(8) . ?
C12 C13 1.399(6) . ?
C12 H12 0.95 . ?
C13 C20 1.521(7) . ?
C14 C15 1.533(5) . ?
C14 C16 1.540(6) . ?
C14 H14 1 . ?
C15 H15A 0.98 . ?
C15 H15B 0.98 . ?
C15 H15C 0.98 . ?
C16 H16A 0.98 . ?
C16 H16B 0.98 . ?
C16 H16C 0.98 . ?
C17 C18 1.450(7) . ?
C17 C19 1.453(7) . ?
C17 H17 1 . ?
C18 H18A 0.98 . ?
C18 H18B 0.98 . ?
C18 H18C 0.98 . ?
C19 H19A 0.98 . ?
C19 H19B 0.98 . ?
C19 H19C 0.98 . ?
C20 C22 1.522(6) . ?
C20 C21 1.530(6) . ?
C20 H20 1 . ?
C21 H21A 0.98 . ?
C21 H21B 0.98 . ?
C21 H21C 0.98 . ?
C22 H22A 0.98 . ?
C22 H22B 0.98 . ?
C22 H22C 0.98 . ?
C23 H23A 0.98 . ?
C23 H23B 0.98 . ?
C23 H23C 0.98 . ?
C23 H23D 0.98 . ?
C23 H23E 0.98 . ?
C23 H23F 0.98 . ?
C24 H24A 0.98 . ?
C24 H24B 0.98 . ?
C24 H24C 0.98 . ?
C24 H24D 0.98 . ?
C24 H24E 0.98 . ?
C24 H24F 0.98 . ?

loop_
_geom_torsion_atom_site_label_1
_geom_torsion_atom_site_label_2
_geom_torsion_atom_site_label_3
_geom_torsion_atom_site_label_4
_geom_torsion
_geom_torsion_site_symmetry_1
_geom_torsion_site_symmetry_2
_geom_torsion_site_symmetry_3
_geom_torsion_site_symmetry_4
_geom_torsion_publ_flag
O4 Mo O1 C1 -94.6(2) . . . . ?
Mo Mo O1 C1 -1.6(2) 2_776 . . . ?
O3 Mo O1 C1 88.4(2) . . . . ?
O5 Mo O1 C1 168.4(2) . . . . ?
O4 Mo O2 C1 92.3(2) . . . 2_776 ?
Mo Mo O2 C1 -0.7(2) 2_776 . . 2_776 ?
O3 Mo O2 C1 -90.7(2) . . . 2_776 ?
O5 Mo O2 C1 -170.6(2) . . . 2_776 ?
O1 Mo O3 C7 -92.4(2) . . . . ?
O2 Mo O3 C7 90.8(2) . . . . ?
Mo Mo O3 C7 -0.2(2) 2_776 . . . ?
O5 Mo O3 C7 175.5(2) . . . . ?
O1 Mo O4 C7 93.3(2) . . . 2_776 ?
O2 Mo O4 C7 -89.9(2) . . . 2_776 ?
Mo Mo O4 C7 1.1(2) 2_776 . . 2_776 ?
O5 Mo O4 C7 -174.7(2) . . . 2_776 ?
C24 S1B O5 S1A -62.6(6) . . . . ?
C23 S1B O5 S1A 62.2(4) . . . . ?
C24 S1B O5 Mo 50.5(8) . . . . ?
C23 S1B O5 Mo 175.4(3) . . . . ?
C24 S1A O5 S1B 42.2(5) . . . . ?
C23 S1A O5 S1B -60.1(5) . . . . ?
C24 S1A O5 Mo -65.9(3) . . . . ?
C23 S1A O5 Mo -168.3(2) . . . . ?
O4 Mo O5 S1B 121.1(4) . . . . ?
O1 Mo O5 S1B -149.3(4) . . . . ?
O2 Mo O5 S1B 31.6(4) . . . . ?
Mo Mo O5 S1B -36.0(7) 2_776 . . . ?
O3 Mo O5 S1B -59.6(4) . . . . ?
O4 Mo O5 S1A -177.7(2) . . . . ?
O1 Mo O5 S1A -88.1(2) . . . . ?
O2 Mo O5 S1A 92.8(2) . . . . ?
Mo Mo O5 S1A 25.2(6) 2_776 . . . ?
O3 Mo O5 S1A 1.6(2) . . . . ?
Mo O1 C1 O2 2.6(4) . . . 2_776 ?
Mo O1 C1 C2 -176.9(2) . . . . ?
O2 C1 C2 C6 173.2(3) 2_776 . . . ?
O1 C1 C2 C6 -7.3(5) . . . . ?
O2 C1 C2 C3 -8.7(5) 2_776 . . . ?
O1 C1 C2 C3 170.8(4) . . . . ?
C6 C2 C3 C4 0.5(7) . . . . ?
C1 C2 C3 C4 -177.7(4) . . . . ?
C5 N C4 C3 0.3(9) . . . . ?
C2 C3 C4 N -0.8(9) . . . . ?
C4 N C5 C6 0.5(9) . . . . ?
N C5 C6 C2 -0.7(8) . . . . ?
C3 C2 C6 C5 0.2(6) . . . . ?
C1 C2 C6 C5 178.4(4) . . . . ?
Mo O3 C7 O4 -0.7(4) . . . 2_776 ?
Mo O3 C7 C8 178.8(2) . . . . ?
O3 C7 C8 C9 -97.8(4) . . . . ?
O4 C7 C8 C9 81.7(4) 2_776 . . . ?
O3 C7 C8 C13 80.4(4) . . . . ?
O4 C7 C8 C13 -100.1(4) 2_776 . . . ?
C13 C8 C9 C10 0.0(6) . . . . ?
C7 C8 C9 C10 178.2(3) . . . . ?
C13 C8 C9 C14 -177.2(3) . . . . ?
C7 C8 C9 C14 1.0(5) . . . . ?
C8 C9 C10 C11 0.2(6) . . . . ?
C14 C9 C10 C11 177.4(4) . . . . ?
C9 C10 C11 C12 0.0(7) . . . . ?
C9 C10 C11 C17 178.8(4) . . . . ?
C10 C11 C12 C13 -0.6(7) . . . . ?
C17 C11 C12 C13 -179.3(5) . . . . ?
C11 C12 C13 C8 0.8(6) . . . . ?
C11 C12 C13 C20 179.3(4) . . . . ?
C9 C8 C13 C12 -0.6(6) . . . . ?
C7 C8 C13 C12 -178.7(3) . . . . ?
C9 C8 C13 C20 -179.1(4) . . . . ?
C7 C8 C13 C20 2.8(5) . . . . ?
C10 C9 C14 C15 -90.2(4) . . . . ?
C8 C9 C14 C15 86.9(4) . . . . ?
C10 C9 C14 C16 34.8(5) . . . . ?
C8 C9 C14 C16 -148.0(4) . . . . ?
C10 C11 C17 C18 -117.2(7) . . . . ?
C12 C11 C17 C18 61.5(9) . . . . ?
C10 C11 C17 C19 95.4(7) . . . . ?
C12 C11 C17 C19 -85.8(8) . . . . ?
C12 C13 C20 C22 -94.4(5) . . . . ?
C8 C13 C20 C22 84.1(5) . . . . ?
C12 C13 C20 C21 31.9(6) . . . . ?
C8 C13 C20 C21 -149.7(5) . . . . ?
O5 S1B C23 S1A -60.3(4) . . . . ?
C24 S1B C23 S1A 73.6(5) . . . . ?
O5 S1A C23 S1B 56.5(4) . . . . ?
C24 S1A C23 S1B -52.9(5) . . . . ?
O5 S1B C24 S1A 57.0(5) . . . . ?
C23 S1B C24 S1A -67.4(4) . . . . ?
O5 S1A C24 S1B -45.5(5) . . . . ?
C23 S1A C24 S1B 61.7(5) . . . . ?
